data_2006806
loop_
_publ_author_name
'Baughman, Russell G.'

_publ_section_title
;
 Organophosphorus Insecticides. 18. Famphur: <i>O</i>,<i>O</i>-Dimethyl
 <i>O</i>-[<i>p</i>-(<i>N</i>,<i>N</i>-Dimethylsulfamoyl)phenyl]
 Phosphorothioate
;
_journal_issue 12
_journal_name_full 'Acta Crystallographica Section C'
_journal_page_first 1928
_journal_page_last 1929
_journal_paper_doi 10.1107/S0108270197011189
_journal_volume 53
_journal_year 1997
_chemical_formula_sum 'C10 H16 N O5 P S2'
_chemical_formula_weight 325.33
_chemical_name_common Famphur
_chemical_name_systematic
;
  O,O-Dimethyl-O-(p-(N,N-dimethylsulfamoyl)phenyl)phosphorothioate
;
_space_group_IT_number 14
_symmetry_cell_setting monoclinic
_symmetry_space_group_name_Hall '-P 2ybc'
_symmetry_space_group_name_H-M 'P 1 21/c 1'
_audit_creation_method SHELXL
_cell_angle_alpha 90.00
_cell_angle_beta 118.700(10)
_cell_angle_gamma 90.00
_cell_formula_units_Z 4
_cell_length_a 12.786(2)
_cell_length_b 10.290(2)
_cell_length_c 13.095(2)
_cell_measurement_reflns_used 50
_cell_measurement_temperature 293(2)
_cell_measurement_theta_max 12.5
_cell_measurement_theta_min 7.4
_cell_volume 1511.2(5)
_computing_cell_refinement 'P3/P4-PC Diffractometer Program'
_computing_data_collection 'P3/P4-PC Diffractometer Program (Siemens, 1991a)'
_computing_data_reduction 'XDISK (Siemens, 1991b)'
_computing_molecular_graphics 'SHELXTL/PC (Sheldrick, 1990b)'
_computing_publication_material 'SHELXTL/PC and SHELXL93'
_computing_structure_refinement 'SHELXL93 (Sheldrick, 1993)'
_computing_structure_solution 'SHELXS86 (Sheldrick, 1990a)'
_diffrn_ambient_temperature 293(2)
_diffrn_measurement_device 'Siemens P3'
_diffrn_measurement_method \q/2\q
_diffrn_radiation_monochromator graphite
_diffrn_radiation_source 'normal-focus sealed tube'
_diffrn_radiation_type MoK\a
_diffrn_radiation_wavelength 0.71073
_diffrn_reflns_av_R_equivalents 0.009
_diffrn_reflns_av_sigmaI/netI 0.0301
_diffrn_reflns_limit_h_max 15
_diffrn_reflns_limit_h_min -1
_diffrn_reflns_limit_k_max 12
_diffrn_reflns_limit_k_min -1
_diffrn_reflns_limit_l_max 14
_diffrn_reflns_limit_l_min -15
_diffrn_reflns_number 3623
_diffrn_reflns_theta_max 25.05
_diffrn_reflns_theta_min 2.66
_diffrn_standards_decay_% 'average of 1.2% in \s(I)'s'
_diffrn_standards_interval_count 50
_diffrn_standards_number 3
_exptl_absorpt_coefficient_mu 0.471
_exptl_absorpt_correction_type none
_exptl_crystal_colour Colorless
_exptl_crystal_density_diffrn 1.430
_exptl_crystal_density_method 'not measured'
_exptl_crystal_description 'Block cut from larger crystal'
_exptl_crystal_F_000 680
_exptl_crystal_size_max 0.44
_exptl_crystal_size_mid 0.38
_exptl_crystal_size_min 0.28
_refine_diff_density_max 0.262
_refine_diff_density_min -0.246
_refine_ls_extinction_coef 0.0055(10)
_refine_ls_extinction_method SHELXL93
_refine_ls_goodness_of_fit_all 1.052
_refine_ls_goodness_of_fit_obs 1.099
_refine_ls_hydrogen_treatment 'H atoms riding (C---H 0.96\%A)'
_refine_ls_matrix_type full
_refine_ls_number_parameters 173
_refine_ls_number_reflns 2660
_refine_ls_number_restraints 0
_refine_ls_restrained_S_all 1.066
_refine_ls_restrained_S_obs 1.099
_refine_ls_R_factor_all 0.068
_refine_ls_R_factor_obs .044
_refine_ls_shift/esd_max 0.000
_refine_ls_shift/esd_mean 0.000
_refine_ls_structure_factor_coef Fsqd
_refine_ls_weighting_details 'w = 1/[\s^2^(Fo^2^)+(0.0624P)^2^+0.7937P] where P = (Fo^2^+2Fc^2^)/3'
_refine_ls_weighting_scheme calc
_refine_ls_wR_factor_all 0.125
_refine_ls_wR_factor_obs .109
_reflns_number_observed 1961
_reflns_number_total 2669
_reflns_observed_criterion I>2sigma(I)
_cod_data_source_file fg1316.cif
_cod_data_source_block famphur
_cod_depositor_comments
;
The following automatic conversions were performed:
'_symmetry_cell_setting' value 'Monoclinic' changed to 'monoclinic'
according to '/home/saulius/struct/CIF-dictionaries/cif_core.dic'
dictionary named 'cif_core.dic' version 2.4.1 from 2010-06-29.

Automatic conversion script
Id: cif_fix_enum 1527 2010-12-29 10:47:43Z saulius 

The following automatic conversions were performed:

'_symmetry_cell_setting' value 'Monoclinic' changed to 'monoclinic'
according to /home/saulius/struct/CIF-dictionaries/cif_core.dic
dictionary named 'cif_core.dic' version 2.4.1 from 2010-06-29.

Automatic conversion script
Id: cif_fix_values 1715 2011-07-08 13:25:40Z adriana 

The following automatic conversions were performed:

'_refine_ls_weighting_scheme' value 'calc w =
1/[\s^2^(Fo^2^)+(0.0624P)^2^+0.7937P] where P = (Fo^2^+2Fc^2^)/3' was
changed to 'calc'. New tag '_refine_ls_weighting_details' was
created. The value of the new tag was set to 'w =
1/[\s^2^(Fo^2^)+(0.0624P)^2^+0.7937P] where P = (Fo^2^+2Fc^2^)/3'.

Automatic conversion script
Id: cif_fix_values 3143 2015-03-26 13:38:13Z robertas 
;
_cod_original_cell_volume 1511.2(4)
_cod_original_sg_symbol_H-M 'P 21/c'
_cod_database_code 2006806

loop_
_symmetry_equiv_pos_as_xyz
'x, y, z'
'-x, y+1/2, -z+1/2'
'-x, -y, -z'
'x, -y-1/2, z-1/2'

loop_
_atom_site_aniso_label
_atom_site_aniso_U_11
_atom_site_aniso_U_22
_atom_site_aniso_U_33
_atom_site_aniso_U_12
_atom_site_aniso_U_13
_atom_site_aniso_U_23
S1 .0596(6) .0754(7) .0576(6) .0061(5) .0385(5) .0142(5)
S2 .0325(4) .0549(5) .0420(4) .0033(4) .0124(3) -.0076(4)
P1 .0343(4) .0399(4) .0345(4) .0004(3) .0138(3) .0056(3)
O1 .0385(11) .0580(14) .0367(11) -.0098(11) .0106(10) .0105(11)
O2 .0413(12) .0537(13) .0397(12) -.0093(10) .0085(10) .0037(10)
O3 .0550(14) .0464(13) .075(2) .0033(11) .0360(13) .0026(12)
O4 .0441(13) .098(2) .061(2) -.0146(14) .0288(12) -.0184(15)
O5 .0493(14) .0563(15) .070(2) .0148(12) .0021(13) -.0010(13)
N1 .049(2) .060(2) .041(2) .0055(14) .0193(13) -.0054(13)
C1 .033(2) .050(2) .0321(15) -.0024(14) .0138(13) .0011(13)
C2 .041(2) .039(2) .045(2) -.0020(14) .0157(15) .0015(14)
C3 .044(2) .039(2) .048(2) .0049(14) .014(2) .0023(14)
C4 .034(2) .048(2) .035(2) .0022(14) .0147(13) -.0032(14)
C5 .048(2) .045(2) .046(2) -.009(2) .012(2) .005(2)
C6 .048(2) .045(2) .046(2) -.004(2) .009(2) .013(2)
C7 .045(2) .080(3) .047(2) -.003(2) .004(2) -.001(2)
C8 .096(4) .084(3) .144(5) .006(3) .085(4) -.019(3)
C9 .083(3) .061(2) .073(3) .009(2) .026(2) -.019(2)
C10 .081(3) .127(4) .059(3) .009(3) .042(2) .010(3)

loop_
_atom_site_label
_atom_site_fract_x
_atom_site_fract_y
_atom_site_fract_z
_atom_site_U_iso_or_equiv
_atom_site_thermal_displace_type
_atom_site_calc_flag
_atom_site_refinement_flags
_atom_site_occupancy
_atom_site_disorder_group
_atom_site_type_symbol
S1 1.10822(9) .23982(10) .71202(9) .0599(3) Uani d . 1 . S
S2 .64956(7) .23335(8) .12910(7) .0454(3) Uani d . 1 . S
P1 1.20147(7) .25867(8) .63543(7) .0374(2) Uani d . 1 . P
O1 1.1375(2) .3237(2) .5098(2) .0475(6) Uani d . 1 . O
O2 1.3090(2) .3550(2) .6871(2) .0495(6) Uani d . 1 . O
O3 1.2498(2) .1249(2) .6212(2) .0570(7) Uani d . 1 . O
O4 .5846(2) .1652(3) .1753(2) .0662(7) Uani d . 1 . O
O5 .6067(2) .3558(3) .0737(2) .0694(8) Uani d . 1 . O
N1 .6562(2) .1384(3) .0339(2) .0514(7) Uani d . 1 . N
C1 1.0214(3) .2971(3) .4232(3) .0393(7) Uani d . 1 . C
C2 .9606(3) .3999(3) .3541(3) .0441(8) Uani d . 1 . C
H2A .9980(3) .4835(3) .3664(3) .080 Uiso d R 1 . H
C3 .8468(3) .3801(3) .2629(3) .0466(8) Uani d . 1 . C
H3A .8025(3) .4509(3) .2131(3) .080 Uiso d R 1 . H
C4 .7963(3) .2582(3) .2441(3) .0402(7) Uani d . 1 . C
C5 .8582(3) .1552(3) .3146(3) .0509(9) Uani d . 1 . C
H5A .8228(3) .0704(3) .3017(3) .080 Uiso d R 1 . H
C6 .9728(3) .1750(3) .4045(3) .0518(9) Uani d . 1 . C
H6A 1.0185(3) .1040(3) .4530(3) .080 Uiso d R 1 . H
C7 1.4043(3) .3406(4) .8049(3) .0651(11) Uani d . 1 . C
H7A 1.4630(3) .4076(4) .8236(3) .080 Uiso d R 1 . H
H7B 1.3718(3) .3456(4) .8574(3) .080 Uiso d R 1 . H
H7C 1.4408(3) .2572(4) .8123(3) .080 Uiso d R 1 . H
C8 1.3210(4) .1144(5) .5626(5) .097(2) Uani d . 1 . C
H8A 1.3437(4) .0255(5) .5626(5) .080 Uiso d R 1 . H
H8B 1.2739(4) .1438(5) .4838(5) .080 Uiso d R 1 . H
H8C 1.3913(4) .1672(5) .6012(5) .080 Uiso d R 1 . H
C9 .6684(4) -.0013(4) .0567(4) .0771(13) Uani d . 1 . C
H9A .6708(4) -.0444(4) -.0072(4) .080 Uiso d R 1 . H
H9B .7406(4) -.0191(4) .1273(4) .080 Uiso d R 1 . H
H9C .6014(4) -.0324(4) .0638(4) .080 Uiso d R 1 . H
C10 .7209(4) .1878(5) -.0240(4) .0853(14) Uani d . 1 . C
H10A .7151(4) .1199(5) -.0767(4) .080 Uiso d R 1 . H
H10B .6870(4) .2663(5) -.0669(4) .080 Uiso d R 1 . H
H10C .8031(4) .2023(5) .0313(4) .080 Uiso d R 1 . H

loop_
_atom_type_symbol
_atom_type_description
_atom_type_scat_dispersion_real
_atom_type_scat_dispersion_imag
_atom_type_scat_source
C C 0.0033 0.0016 'International Tables Vol C Tables 4.2.6.8 and 6.1.1.4'
H H 0.0000 0.0000 'International Tables Vol C Tables 4.2.6.8 and 6.1.1.4'
N N 0.0061 0.0033 'International Tables Vol C Tables 4.2.6.8 and 6.1.1.4'
O O 0.0106 0.0060 'International Tables Vol C Tables 4.2.6.8 and 6.1.1.4'
P P 0.1023 0.0942 'International Tables Vol C Tables 4.2.6.8 and 6.1.1.4'
S S 0.1246 0.1234 'International Tables Vol C Tables 4.2.6.8 and 6.1.1.4'

loop_
_geom_angle_atom_site_label_1
_geom_angle_atom_site_label_2
_geom_angle_atom_site_label_3
_geom_angle
_geom_angle_publ_flag
O4 S2 O5 119.4(2) yes
O4 S2 N1 106.7(2) yes
O5 S2 N1 106.9(2) yes
O4 S2 C4 107.77(15) yes
O5 S2 C4 107.23(15) yes
N1 S2 C4 108.41(14) yes
O3 P1 O2 107.21(13) yes
O3 P1 O1 106.54(14) yes
O2 P1 O1 95.17(12) yes
O3 P1 S1 111.02(11) yes
O2 P1 S1 118.73(10) yes
O1 P1 S1 116.57(10) yes
C1 O1 P1 125.2(2) yes
C7 O2 P1 121.0(2) no
C8 O3 P1 121.1(3) no
C10 N1 C9 114.7(4) yes
C10 N1 S2 116.4(3) yes
C9 N1 S2 118.4(3) yes
C2 C1 C6 121.8(3) no
C2 C1 O1 115.6(3) no
C6 C1 O1 122.6(3) no
C1 C2 C3 119.1(3) no
C4 C3 C2 119.8(3) no
C3 C4 C5 120.7(3) no
C3 C4 S2 119.8(2) no
C5 C4 S2 119.4(2) no
C4 C5 C6 119.3(3) no
C1 C6 C5 119.3(3) no
P1 O3 H6A 80.0 no
S2 O5 H3A 88.2 no

loop_
_geom_bond_atom_site_label_1
_geom_bond_atom_site_label_2
_geom_bond_site_symmetry_2
_geom_bond_distance
_geom_bond_publ_flag
S1 P1 . 1.9009(12) yes
S2 O4 . 1.426(3) yes
S2 O5 . 1.426(3) yes
S2 N1 . 1.618(3) yes
S2 C4 . 1.772(3) yes
P1 O3 . 1.556(2) yes
P1 O2 . 1.561(2) yes
P1 O1 . 1.591(2) yes
O1 C1 . 1.396(3) yes
O2 C7 . 1.443(4) yes
O3 C8 . 1.450(5) yes
N1 C10 . 1.455(5) yes
N1 C9 . 1.461(5) yes
C1 C2 . 1.366(4) no
C1 C6 . 1.370(5) no
C2 C3 . 1.384(4) no
C3 C4 . 1.378(4) no
C4 C5 . 1.378(4) no
C5 C6 . 1.385(5) no
H3A O5 . 2.48 no
H6A O3 . 2.72 no
H2A S1 3_766 3.11 no
H2A S1 4_565 3.76 no
H2A O1 3_766 3.50 no
H3A S1 3_766 3.36 no
H3A O2 3_766 3.09 no
H5A S1 3_756 3.34 no
H5A O3 3_756 2.61 no

loop_
_geom_hbond_atom_site_label_D
_geom_hbond_atom_site_label_H
_geom_hbond_atom_site_label_A
_geom_hbond_distance_DH
_geom_hbond_distance_HA
_geom_hbond_distance_DA
_geom_hbond_angle_DHA
_geom_hbond_publ_flag
C3 H3A O5 0.96 2.48 2.885(5) 105 yes
C6 H6A O3 0.96 2.72 3.348(5) 124 yes
